data_4100941
loop_
_publ_author_name
'Shores, M. P.'
'Bartlett, B. M.'
'Nocera, D. G.'

_publ_section_title
;
Spin-Frustrated Organic-Inorganic Hybrids of Lindgrenite
;
_journal_issue 51
_journal_name_full 'Journal of the American Chemical Society'
_journal_page_first 17986
_journal_page_last 17987
_journal_paper_doi 10.1021/ja056666g
_journal_volume 127
_journal_year 2005
_chemical_formula_moiety 'C10 H10 Cu3 Mo2 N2 O10'
_chemical_formula_sum 'C10 H10 Cu3 Mo2 N2 O10'
_chemical_formula_weight 700.70
_space_group_IT_number 2
_symmetry_cell_setting triclinic
_symmetry_Int_Tables_number 2
_symmetry_space_group_name_Hall '-P 1'
_symmetry_space_group_name_H-M 'P -1'
_cell_angle_alpha 83.015(3)
_cell_angle_beta 85.442(3)
_cell_angle_gamma 79.488(3)
_cell_formula_units_Z 1
_cell_length_a 5.5199(9)
_cell_length_b 5.6912(10)
_cell_length_c 13.456(2)
_cell_measurement_temperature 150(2)
_cell_volume 411.82(12)
_diffrn_ambient_temperature 150(2)
_exptl_crystal_density_diffrn 2.825
_cod_database_code 4100941

loop_
_symmetry_equiv_pos_as_xyz
'x, y, z'
'-x, -y, -z'

loop_
_atom_site_label
_atom_site_type_symbol
_atom_site_fract_x
_atom_site_fract_y
_atom_site_fract_z
_atom_site_U_iso_or_equiv
_atom_site_adp_type
_atom_site_occupancy
_atom_site_symmetry_multiplicity
_atom_site_calc_flag
_atom_site_refinement_flags
_atom_site_disorder_assembly
_atom_site_disorder_group
Cu1 Cu 0.15111(10) -0.47436(10) -0.09934(4) 0.00864(17) Uani 1 1 d . . .
Cu2 Cu 0.0000 0.0000 0.0000 0.0087(2) Uani 1 2 d S . .
Mo1 Mo 0.43677(7) 0.06860(7) 0.14886(3) 0.00919(15) Uani 1 1 d . . .
O1 O 0.1204(6) -0.3547(6) 0.0349(2) 0.0098(7) Uani 1 1 d D . .
H1 H 0.260(4) -0.407(9) 0.056(4) 0.012 Uiso 1 1 d D . .
O2 O 0.1210(6) 0.0903(6) 0.1180(2) 0.0110(7) Uani 1 1 d . . .
O3 O 0.6354(6) -0.1432(6) 0.0828(2) 0.0145(7) Uani 1 1 d . . .
O4 O 0.5362(6) 0.3543(6) 0.1267(2) 0.0124(7) Uani 1 1 d . . .
O5 O 0.4543(6) -0.0261(6) 0.2741(2) 0.0162(8) Uani 1 1 d . . .
N1 N 0.1052(7) -0.4945(7) -0.2448(3) 0.0118(8) Uani 1 1 d . . .
C1 C -0.064(4) -0.601(3) -0.2731(19) 0.018(3) Uani 0.50 1 d P A -1
H1A H -0.1606 -0.6806 -0.2229 0.022 Uiso 0.50 1 calc PR A -1
C2 C 0.245(3) -0.401(2) -0.3169(12) 0.020(3) Uani 0.50 1 d P A -1
H2 H 0.3811 -0.3383 -0.2978 0.024 Uiso 0.50 1 calc PR A -1
C3 C -0.109(4) -0.606(3) -0.374(2) 0.020(4) Uani 0.50 1 d P A -1
H3 H -0.2361 -0.6849 -0.3897 0.024 Uiso 0.50 1 calc PR A -1
C4 C 0.210(3) -0.385(4) -0.4187(17) 0.027(4) Uani 0.50 1 d P A -1
H4 H 0.3078 -0.3019 -0.4673 0.033 Uiso 0.50 1 calc PR A -1
C5 C 0.02(7) -0.50(7) -0.45(3) 0.0161(11) Uani 0.50 1 d P A -1
C6 C -0.02(7) -0.50(7) -0.55(3) 0.0161(11) Uani 0.50 1 d P A -1
C7 C -0.114(3) -0.692(4) -0.5858(17) 0.027(4) Uani 0.50 1 d P A -1
H7 H -0.1458 -0.8219 -0.5384 0.033 Uiso 0.50 1 calc PR A -1
C8 C 0.036(4) -0.319(4) -0.629(2) 0.020(4) Uani 0.50 1 d P A -1
H8 H 0.1097 -0.1921 -0.6115 0.024 Uiso 0.50 1 calc PR A -1
C9 C -0.157(3) -0.694(2) -0.6844(12) 0.020(3) Uani 0.50 1 d P . -1
H9 H -0.2229 -0.8221 -0.7048 0.024 Uiso 0.50 1 calc PR . -1
C10 C -0.014(4) -0.325(4) -0.7242(18) 0.018(3) Uani 0.50 1 d P . -1
H10 H 0.0159 -0.1956 -0.7723 0.022 Uiso 0.50 1 calc PR . -1

loop_
_atom_site_aniso_label
_atom_site_aniso_U_11
_atom_site_aniso_U_22
_atom_site_aniso_U_33
_atom_site_aniso_U_23
_atom_site_aniso_U_13
_atom_site_aniso_U_12
Cu1 0.0112(3) 0.0094(3) 0.0061(3) -0.0015(2) -0.0012(2) -0.0031(2)
Cu2 0.0124(4) 0.0071(4) 0.0070(4) -0.0015(3) -0.0026(3) -0.0015(3)
Mo1 0.0102(2) 0.0085(2) 0.0089(2) 0.00026(16) -0.00195(16) -0.00170(17)
O1 0.0091(16) 0.0120(17) 0.0080(16) -0.0008(13) -0.0038(13) -0.0001(14)
O2 0.0151(17) 0.0115(17) 0.0061(16) -0.0022(13) -0.0029(13) -0.0002(14)
O3 0.0141(17) 0.0121(17) 0.0157(18) -0.0008(14) -0.0001(13) 0.0006(14)
O4 0.0117(16) 0.0123(17) 0.0139(17) -0.0005(13) -0.0019(13) -0.0037(14)
O5 0.0183(18) 0.0184(19) 0.0123(17) 0.0014(14) -0.0039(14) -0.0052(15)
N1 0.013(2) 0.012(2) 0.010(2) -0.0012(16) 0.0002(16) -0.0019(17)
C1 0.025(11) 0.016(11) 0.014(3) 0.002(7) 0.001(7) -0.009(6)
C2 0.038(9) 0.011(8) 0.014(3) 0.002(6) -0.009(6) -0.010(5)
C3 0.039(13) 0.012(11) 0.013(3) 0.009(8) -0.017(8) -0.013(7)
C4 0.026(11) 0.048(12) 0.014(4) 0.001(7) -0.002(8) -0.028(8)
C5 0.019(3) 0.019(3) 0.012(3) -0.004(2) -0.003(2) -0.005(2)
C6 0.019(3) 0.019(3) 0.012(3) -0.004(2) -0.003(2) -0.005(2)
C7 0.026(11) 0.048(12) 0.014(4) 0.001(7) -0.002(8) -0.028(8)
C8 0.039(13) 0.012(11) 0.013(3) 0.009(8) -0.017(8) -0.013(7)
C9 0.038(9) 0.011(8) 0.014(3) 0.002(6) -0.009(6) -0.010(5)
C10 0.025(11) 0.016(11) 0.014(3) 0.002(7) 0.001(7) -0.009(6)

loop_
_geom_bond_atom_site_label_1
_geom_bond_atom_site_label_2
_geom_bond_distance
_geom_bond_site_symmetry_2
_geom_bond_publ_flag
Cu1 O4 1.962(3) 2_655 ?
Cu1 O1 1.991(3) . ?
Cu1 N1 2.013(4) . ?
Cu1 O1 2.016(3) 2_545 ?
Cu1 O3 2.272(3) 2_645 ?
Cu1 O2 2.413(3) 2 ?
Cu1 Cu1 3.0487(11) 2_545 ?
Cu2 O2 1.929(3) . ?
Cu2 O2 1.929(3) 2 ?
Cu2 O1 2.017(3) 2 ?
Cu2 O1 2.017(3) . ?
Mo1 O5 1.710(3) . ?
Mo1 O3 1.752(3) . ?
Mo1 O4 1.793(3) . ?
Mo1 O2 1.803(3) . ?
O1 Cu1 2.016(3) 2_545 ?
O1 H1 0.834(10) . ?
O2 Cu1 2.413(3) 2 ?
O3 Cu1 2.272(3) 2_645 ?
O4 Cu1 1.962(3) 2_655 ?
N1 C1 1.31(3) . ?
N1 C2 1.316(17) . ?
N1 C10 1.34(3) 2_544 ?
N1 C9 1.398(16) 2_544 ?
C1 C3 1.40(4) . ?
C1 H1A 0.9500 . ?
C2 C4 1.39(3) . ?
C2 H2 0.9500 . ?
C3 C5 1.3(4) . ?
C3 H3 0.9500 . ?
C4 C5 1.4(4) . ?
C4 H4 0.9500 . ?
C5 C6 1.468(10) . ?
C6 C7 1.4(4) . ?
C6 C8 1.4(4) . ?
C7 C9 1.37(3) . ?
C7 H7 0.9500 . ?
C8 C10 1.34(4) . ?
C8 H8 0.9500 . ?
C9 N1 1.398(16) 2_544 ?
C9 H9 0.9500 . ?
C10 N1 1.34(2) 2_544 ?
C10 H10 0.9500 . ?
